data_7703557
loop_
_publ_author_name
'Chen, Weiguang'
'Egly, Julien'
'Poblador-Bahamonde, Amalia I'
'Maisse-Francois, Aline'
'Bellemin-Laponnaz, St\'ephane'
'Achard, Thierry'

_publ_section_title
;
 Synthesis, characterization, catalytic and biological application of
 half-sandwich ruthenium complexes bearing hemilabile
 (\k2-C,S)-thioether-functionalised NHC ligands.
;
_journal_issue 10
_journal_name_full 'Dalton transactions (Cambridge, England : 2003)'
_journal_page_first 3243
_journal_page_last 3252
_journal_paper_doi 10.1039/c9dt04825a
_journal_volume 49
_journal_year 2020
_chemical_formula_moiety 'C28 H31 Br Cl N2 Ru S, F6 P'
_chemical_formula_sum 'C28 H31 Br Cl F6 N2 P Ru S'
_chemical_formula_weight 789.01
_space_group_crystal_system monoclinic
_space_group_IT_number 7
_space_group_name_Hall 'P -2yc'
_space_group_name_H-M_alt 'P 1 c 1'
_atom_sites_solution_hydrogens geom
_atom_sites_solution_primary direct
_atom_sites_solution_secondary difmap
_audit_creation_method SHELXL-2013
_audit_update_record
;
2019-10-01 deposited with the CCDC.	2020-02-19 downloaded from the CCDC.
;
_cell_angle_alpha 90
_cell_angle_beta 95.526(2)
_cell_angle_gamma 90
_cell_formula_units_Z 4
_cell_length_a 10.3883(10)
_cell_length_b 19.6463(19)
_cell_length_c 14.7966(14)
_cell_measurement_reflns_used 8367
_cell_measurement_temperature 173(2)
_cell_measurement_theta_max 27.77
_cell_measurement_theta_min 2.77
_cell_volume 3005.8(5)
_computing_cell_refinement 'Bruker SAINT'
_computing_data_collection 'Bruker APEX2'
_computing_data_reduction 'Bruker SAINT'
_computing_molecular_graphics 'Bruker SHELXTL'
_computing_publication_material 'Bruker SHELXTL'
_computing_structure_refinement 'SHELXL-2013 (Sheldrick, 2013)'
_computing_structure_solution 'SHELXS-2013 (Sheldrick, 2013)'
_diffrn_ambient_temperature 173(2)
_diffrn_measured_fraction_theta_full 0.999
_diffrn_measured_fraction_theta_max 0.997
_diffrn_measurement_device_type 'Bruker APEX-II CCD'
_diffrn_measurement_method '\f and \w scans'
_diffrn_radiation_type MoK\a
_diffrn_radiation_wavelength 0.71073
_diffrn_reflns_av_R_equivalents 0.0593
_diffrn_reflns_av_unetI/netI 0.0856
_diffrn_reflns_Laue_measured_fraction_full 0.999
_diffrn_reflns_Laue_measured_fraction_max 0.997
_diffrn_reflns_limit_h_max 13
_diffrn_reflns_limit_h_min -13
_diffrn_reflns_limit_k_max 25
_diffrn_reflns_limit_k_min -25
_diffrn_reflns_limit_l_max 19
_diffrn_reflns_limit_l_min -19
_diffrn_reflns_number 35513
_diffrn_reflns_point_group_measured_fraction_full 0.999
_diffrn_reflns_point_group_measured_fraction_max 0.997
_diffrn_reflns_theta_full 25.242
_diffrn_reflns_theta_max 28.040
_diffrn_reflns_theta_min 1.728
_diffrn_source 'fine focus sealed tube'
_exptl_absorpt_coefficient_mu 2.122
_exptl_absorpt_correction_T_max 0.7456
_exptl_absorpt_correction_T_min 0.6500
_exptl_absorpt_correction_type multi-scan
_exptl_absorpt_process_details sadabs
_exptl_crystal_colour orange
_exptl_crystal_density_diffrn 1.744
_exptl_crystal_description plate
_exptl_crystal_F_000 1576
_exptl_crystal_size_max 0.250
_exptl_crystal_size_mid 0.120
_exptl_crystal_size_min 0.100
_refine_diff_density_max 4.796
_refine_diff_density_min -1.394
_refine_diff_density_rms 0.175
_refine_ls_abs_structure_details
;
 Refined as an inversion twin.
;
_refine_ls_abs_structure_Flack 0.55(2)
_refine_ls_extinction_method none
_refine_ls_goodness_of_fit_ref 1.013
_refine_ls_hydrogen_treatment constr
_refine_ls_matrix_type full
_refine_ls_number_parameters 664
_refine_ls_number_reflns 13689
_refine_ls_number_restraints 2
_refine_ls_restrained_S_all 1.013
_refine_ls_R_factor_all 0.1122
_refine_ls_R_factor_gt 0.0734
_refine_ls_shift/su_max 0.000
_refine_ls_shift/su_mean 0.000
_refine_ls_structure_factor_coef Fsqd
_refine_ls_weighting_details 'w=1/[\s^2^(Fo^2^)+(0.0917P)^2^+20.9429P] where P=(Fo^2^+2Fc^2^)/3'
_refine_ls_weighting_scheme calc
_refine_ls_wR_factor_gt 0.1693
_refine_ls_wR_factor_ref 0.1906
_reflns_Friedel_coverage 0.997
_reflns_Friedel_fraction_full 0.999
_reflns_Friedel_fraction_max 0.997
_reflns_number_gt 10058
_reflns_number_total 13689
_reflns_threshold_expression 'I > 2\s(I)'
_cod_data_source_file c9dt04825a2.cif
_cod_data_source_block sblta151104
_cod_depositor_comments 'Adding full bibliography for 7703556--7703558.cif.'
_cod_original_sg_symbol_H-M 'P c'
_cod_database_code 7703557
_shelx_space_group_comment
;
The symmetry employed for this shelxl refinement is uniquely defined
by the following loop, which should always be used as a source of
symmetry information in preference to the above space-group names.
They are only intended as comments.
;
_shelx_estimated_absorpt_t_min 0.619
_shelx_estimated_absorpt_t_max 0.816
_shelxl_version_number 2013-4

loop_
_space_group_symop_operation_xyz
'x, y, z'
'x, -y, z+1/2'

loop_
_atom_site_label
_atom_site_type_symbol
_atom_site_fract_x
_atom_site_fract_y
_atom_site_fract_z
_atom_site_U_iso_or_equiv
_atom_site_adp_type
_atom_site_occupancy
_atom_site_site_symmetry_order
_atom_site_calc_flag
_atom_site_refinement_flags_posn
_atom_site_refinement_flags_adp
_atom_site_refinement_flags_occupancy
_atom_site_disorder_assembly
_atom_site_disorder_group
C1 C 0.0644(15) 0.0259(8) 0.7887(9) 0.024(3) Uani 1 1 d . . . . .
C2 C 0.0886(14) 0.1398(7) 0.8077(10) 0.024(3) Uani 1 1 d . . . . .
H2 H 0.0807 0.1873 0.7964 0.029 Uiso 1 1 calc R U . . .
C3 C 0.1581(15) 0.1086(8) 0.8777(9) 0.027(3) Uani 1 1 d . . . . .
H3 H 0.2098 0.1301 0.9259 0.033 Uiso 1 1 calc R U . . .
C4 C -0.0625(14) 0.1001(7) 0.6759(9) 0.024(3) Uani 1 1 d . . . . .
H4A H -0.1454 0.1151 0.6973 0.028 Uiso 1 1 calc R U . . .
H4B H -0.0790 0.0576 0.6410 0.028 Uiso 1 1 calc R U . . .
C5 C -0.0157(14) 0.1541(7) 0.6141(9) 0.020(3) Uani 1 1 d . . . . .
C6 C -0.0992(15) 0.2050(7) 0.5788(9) 0.025(3) Uani 1 1 d . . . . .
H6 H -0.1852 0.2071 0.5955 0.031 Uiso 1 1 calc R U . . .
C7 C -0.0563(17) 0.2534(8) 0.5185(11) 0.034(4) Uani 1 1 d . . . . .
H7 H -0.1112 0.2900 0.4978 0.041 Uiso 1 1 calc R U . . .
C8 C 0.066(2) 0.2479(9) 0.4892(11) 0.044(5) Uani 1 1 d . . . . .
H8 H 0.0911 0.2768 0.4427 0.053 Uiso 1 1 calc R U . . .
C9 C 0.1485(17) 0.2003(9) 0.5281(11) 0.036(4) Uani 1 1 d . . . . .
H9 H 0.2361 0.2010 0.5147 0.043 Uiso 1 1 calc R U . . .
C10 C 0.1101(15) 0.1513(8) 0.5860(10) 0.030(3) Uani 1 1 d . . . . .
H10 H 0.1677 0.1159 0.6069 0.036 Uiso 1 1 calc R U . . .
C11 C 0.2057(15) -0.0126(9) 0.9260(9) 0.028(2) Uani 1 1 d . . . . .
H11A H 0.1403 -0.0434 0.9482 0.033 Uiso 1 1 calc R U . . .
H11B H 0.2536 0.0094 0.9792 0.033 Uiso 1 1 calc R U . . .
C12 C 0.2991(15) -0.0535(8) 0.8740(9) 0.028(2) Uani 1 1 d . . . . .
H12A H 0.3624 -0.0776 0.9170 0.033 Uiso 1 1 calc R U . . .
H12B H 0.3471 -0.0228 0.8361 0.033 Uiso 1 1 calc R U . . .
C13 C 0.3037(13) -0.1280(7) 0.7128(9) 0.021(3) Uani 1 1 d . . . . .
C14 C 0.3712(13) -0.0757(7) 0.6734(9) 0.021(3) Uani 1 1 d . . . . .
H14 H 0.3677 -0.0303 0.6953 0.026 Uiso 1 1 calc R U . . .
C15 C 0.4429(14) -0.0913(8) 0.6019(9) 0.026(3) Uani 1 1 d . . . . .
H15 H 0.4882 -0.0563 0.5740 0.031 Uiso 1 1 calc R U . . .
C16 C 0.4488(14) -0.1557(9) 0.5720(11) 0.033(4) Uani 1 1 d . . . . .
C17 C 0.3823(16) -0.2092(8) 0.6097(11) 0.035(4) Uani 1 1 d . . . . .
H17 H 0.3853 -0.2542 0.5866 0.042 Uiso 1 1 calc R U . . .
C18 C 0.3113(15) -0.1936(8) 0.6825(10) 0.027(3) Uani 1 1 d . . . . .
H18 H 0.2679 -0.2289 0.7114 0.032 Uiso 1 1 calc R U . . .
C19 C -0.1264(16) -0.1573(9) 0.6944(11) 0.028(4) Uani 1 1 d . . . . .
C20 C -0.1951(18) -0.0927(8) 0.6803(11) 0.030(4) Uani 1 1 d . . . . .
H20 H -0.2295 -0.0803 0.6207 0.037 Uiso 1 1 calc R U . . .
C21 C -0.2109(15) -0.0496(8) 0.7514(10) 0.023(3) Uani 1 1 d . . . . .
H21 H -0.2586 -0.0088 0.7394 0.028 Uiso 1 1 calc R U . . .
C22 C -0.1592(13) -0.0630(8) 0.8425(9) 0.020(3) Uani 1 1 d . . . . .
C23 C -0.0891(15) -0.1254(7) 0.8561(9) 0.023(3) Uani 1 1 d . . . . .
H23 H -0.0491 -0.1360 0.9148 0.028 Uiso 1 1 calc R U . . .
C24 C -0.0781(16) -0.1714(8) 0.7845(10) 0.026(3) Uani 1 1 d . . . . .
H24 H -0.0363 -0.2138 0.7976 0.031 Uiso 1 1 calc R U . . .
C25 C -0.1077(19) -0.2037(9) 0.6163(12) 0.040(4) Uani 1 1 d . . . . .
H25A H -0.0452 -0.2393 0.6362 0.060 Uiso 1 1 calc R U . . .
H25B H -0.0751 -0.1774 0.5670 0.060 Uiso 1 1 calc R U . . .
H25C H -0.1905 -0.2247 0.5946 0.060 Uiso 1 1 calc R U . . .
C26 C -0.1808(15) -0.0184(8) 0.9229(9) 0.027(3) Uani 1 1 d . . . . .
H26 H -0.1067 -0.0247 0.9705 0.032 Uiso 1 1 calc R U . . .
C27 C -0.1932(17) 0.0549(8) 0.9011(10) 0.035(4) Uani 1 1 d . . . . .
H27A H -0.1157 0.0704 0.8743 0.052 Uiso 1 1 calc R U . . .
H27B H -0.2028 0.0806 0.9567 0.052 Uiso 1 1 calc R U . . .
H27C H -0.2694 0.0622 0.8577 0.052 Uiso 1 1 calc R U . . .
C28 C -0.3032(8) -0.0432(4) 0.9602(5) 0.071(7) Uani 1 1 d . . . . .
H28A H -0.2949 -0.0918 0.9747 0.107 Uiso 1 1 calc R U . . .
H28B H -0.3770 -0.0362 0.9147 0.107 Uiso 1 1 calc R U . . .
H28C H -0.3169 -0.0176 1.0154 0.107 Uiso 1 1 calc R U . . .
C29 C 0.3983(8) 0.4026(4) 0.6428(5) 0.055(3) Uani 1 1 d R . . . .
N3 N 0.3122(8) 0.3625(4) 0.6895(5) 0.049(3) Uani 1 1 d R . . . .
C30 C 0.1884(8) 0.3651(4) 0.6397(5) 0.055(3) Uani 1 1 d R . . . .
H30 H 0.1125 0.3429 0.6554 0.066 Uiso 1 1 calc R U . . .
C31 C 0.1981(8) 0.4067(4) 0.5622(5) 0.055(3) Uani 1 1 d R . . . .
H31 H 0.1297 0.4172 0.5169 0.066 Uiso 1 1 calc R U . . .
N4 N 0.3278(8) 0.4299(4) 0.5641(5) 0.049(3) Uani 1 1 d R . . . .
C32 C 0.341(2) 0.3264(11) 0.7744(12) 0.051(5) Uani 1 1 d . . . . .
H32A H 0.4297 0.3383 0.8002 0.061 Uiso 1 1 calc R U . . .
H32B H 0.3393 0.2768 0.7622 0.061 Uiso 1 1 calc R U . . .
C33 C 0.2472(12) 0.3424(7) 0.8437(7) 0.054(2) Uani 1 1 d G . . . .
C34 C 0.2353(12) 0.2920(6) 0.9083(8) 0.054(2) Uani 1 1 d G . . . .
H34 H 0.2807 0.2503 0.9048 0.065 Uiso 1 1 calc R U . . .
C35 C 0.1570(13) 0.3027(6) 0.9780(7) 0.054(2) Uani 1 1 d G . . . .
H35 H 0.1488 0.2682 1.0222 0.065 Uiso 1 1 calc R U . . .
C36 C 0.0906(12) 0.3638(7) 0.9831(7) 0.054(2) Uani 1 1 d G . . . .
H36 H 0.0370 0.3711 1.0308 0.065 Uiso 1 1 calc R U . . .
C37 C 0.1025(12) 0.4142(6) 0.9185(9) 0.054(2) Uani 1 1 d G . . . .
H37 H 0.0571 0.4559 0.9221 0.065 Uiso 1 1 calc R U . . .
C38 C 0.1808(13) 0.4035(6) 0.8488(8) 0.054(2) Uani 1 1 d G . . . .
H38 H 0.1889 0.4379 0.8047 0.065 Uiso 1 1 calc R U . . .
C39 C 0.3694(19) 0.4780(9) 0.5034(10) 0.036(4) Uani 1 1 d . . . . .
H39A H 0.2987 0.4869 0.4551 0.043 Uiso 1 1 calc R U . . .
H39B H 0.4437 0.4593 0.4744 0.043 Uiso 1 1 calc R U . . .
C40 C 0.4072(17) 0.5412(10) 0.5481(10) 0.038(4) Uani 1 1 d . . . . .
H40A H 0.3373 0.5551 0.5853 0.045 Uiso 1 1 calc R U . . .
H40B H 0.4130 0.5764 0.5009 0.045 Uiso 1 1 calc R U . . .
C41 C 0.5368(18) 0.6050(9) 0.6957(13) 0.040(4) Uani 1 1 d . . . . .
C42 C 0.4290(19) 0.6148(10) 0.7459(13) 0.045(4) Uani 1 1 d . . . . .
H42 H 0.3552 0.5866 0.7337 0.054 Uiso 1 1 calc R U . . .
C43 C 0.4285(19) 0.6642(9) 0.8120(12) 0.040(4) Uani 1 1 d . . . . .
H43 H 0.3557 0.6686 0.8458 0.048 Uiso 1 1 calc R U . . .
C44 C 0.531(2) 0.7065(9) 0.8292(13) 0.052(5) Uani 1 1 d . . . . .
C45 C 0.6417(18) 0.7024(10) 0.7862(15) 0.049(5) Uani 1 1 d . . . . .
H45 H 0.7113 0.7336 0.7972 0.058 Uiso 1 1 calc R U . . .
C46 C 0.644(2) 0.6450(14) 0.7208(18) 0.073(7) Uani 1 1 d . . . . .
H46 H 0.7219 0.6353 0.6951 0.087 Uiso 1 1 calc R U . . .
C47 C 0.7363(17) 0.4166(9) 0.5824(11) 0.032(4) Uani 1 1 d . . . . .
C48 C 0.6600(17) 0.3555(8) 0.5885(10) 0.031(4) Uani 1 1 d . . . . .
H48 H 0.6148 0.3373 0.5350 0.037 Uiso 1 1 calc R U . . .
C49 C 0.6511(16) 0.3225(8) 0.6716(10) 0.028(3) Uani 1 1 d . . . . .
H49 H 0.6002 0.2824 0.6731 0.033 Uiso 1 1 calc R U . . .
C50 C 0.7152(15) 0.3471(8) 0.7525(11) 0.023(3) Uani 1 1 d . . . . .
C51 C 0.7869(15) 0.4086(8) 0.7468(11) 0.024(3) Uani 1 1 d . . . . .
H51 H 0.8302 0.4274 0.8005 0.029 Uiso 1 1 calc R U . . .
C52 C 0.7950(17) 0.4416(10) 0.6643(12) 0.037(4) Uani 1 1 d . . . . .
H52 H 0.8425 0.4829 0.6638 0.044 Uiso 1 1 calc R U . . .
C53 C 0.749(2) 0.4482(10) 0.4914(12) 0.046(5) Uani 1 1 d . . . . .
H53A H 0.7623 0.4973 0.4987 0.069 Uiso 1 1 calc R U . . .
H53B H 0.6697 0.4399 0.4514 0.069 Uiso 1 1 calc R U . . .
H53C H 0.8228 0.4280 0.4647 0.069 Uiso 1 1 calc R U . . .
C54 C 0.7161(18) 0.3063(8) 0.8400(11) 0.033(4) Uani 1 1 d . . . . .
H54 H 0.6320 0.2813 0.8381 0.040 Uiso 1 1 calc R U . . .
C55 C 0.8202(18) 0.2550(9) 0.8406(14) 0.045(4) Uani 1 1 d . . . . .
H55A H 0.7954 0.2197 0.7955 0.067 Uiso 1 1 calc R U . . .
H55B H 0.8342 0.2343 0.9010 0.067 Uiso 1 1 calc R U . . .
H55C H 0.9002 0.2770 0.8258 0.067 Uiso 1 1 calc R U . . .
C56 C 0.730(2) 0.3485(9) 0.9278(11) 0.044(5) Uani 1 1 d . . . . .
H56A H 0.7430 0.3180 0.9803 0.066 Uiso 1 1 calc R U . . .
H56B H 0.6521 0.3757 0.9319 0.066 Uiso 1 1 calc R U . . .
H56C H 0.8052 0.3788 0.9273 0.066 Uiso 1 1 calc R U . . .
N1 N 0.0305(11) 0.0860(6) 0.7553(8) 0.021(3) Uani 1 1 d . . . . .
N2 N 0.1400(11) 0.0404(6) 0.8660(7) 0.019(2) Uani 1 1 d . . . . .
F1 F -0.0497(11) 0.3434(6) 0.3134(8) 0.057(3) Uani 1 1 d . . . . .
F2 F 0.1159(11) 0.3323(7) 0.2244(9) 0.069(4) Uani 1 1 d . . . . .
F3 F -0.0641(10) 0.3899(6) 0.1727(7) 0.049(3) Uani 1 1 d . . . . .
F4 F 0.1195(12) 0.4457(7) 0.2098(9) 0.066(4) Uani 1 1 d . . . . .
F5 F -0.0417(14) 0.4548(6) 0.2980(8) 0.065(4) Uani 1 1 d . . . . .
F6 F 0.1402(11) 0.4003(6) 0.3490(7) 0.050(3) Uani 1 1 d . . . . .
F7 F 0.4149(13) 0.8099(7) 0.1595(11) 0.080(4) Uani 1 1 d . . . . .
F8 F 0.3999(18) 0.9076(8) 0.2333(10) 0.098(6) Uani 1 1 d . . . . .
F9 F 0.4119(13) 0.9113(7) 0.0892(9) 0.072(4) Uani 1 1 d . . . . .
F10 F 0.5796(14) 0.9436(6) 0.1803(12) 0.083(5) Uani 1 1 d . . . . .
F11 F 0.5963(16) 0.8459(8) 0.1109(10) 0.086(5) Uani 1 1 d . . . . .
F12 F 0.5788(14) 0.8436(7) 0.2577(7) 0.070(4) Uani 1 1 d . . . . .
P1 P 0.0385(4) 0.3937(2) 0.2612(3) 0.0287(9) Uani 1 1 d . . . . .
P2 P 0.4952(4) 0.8774(2) 0.1732(3) 0.0270(8) Uani 1 1 d . . . . .
S1 S 0.2057(3) -0.11430(17) 0.8030(2) 0.0185(7) Uani 1 1 d . . . . .
S2 S 0.5535(5) 0.5411(2) 0.6184(3) 0.0386(10) Uani 1 1 d . . . . .
Cl1 Cl 0.0690(4) -0.0466(2) 0.6039(2) 0.0254(8) Uani 1 1 d . . . . .
Cl2 Cl 0.5118(4) 0.4684(2) 0.8214(2) 0.0299(9) Uani 1 1 d . . . . .
Br1 Br 0.5396(2) -0.17468(13) 0.46987(15) 0.0614(6) Uani 1 1 d . . . . .
Br2 Br 0.5239(3) 0.77671(12) 0.91619(16) 0.0668(7) Uani 1 1 d . . . . .
Ru1 Ru -0.00107(8) -0.06924(5) 0.75049(6) 0.0164(2) Uani 1 1 d . . . . .
Ru2 Ru 0.58641(9) 0.42942(6) 0.68248(6) 0.0219(3) Uani 1 1 d . . . . .

loop_
_atom_site_aniso_label
_atom_site_aniso_U_11
_atom_site_aniso_U_22
_atom_site_aniso_U_33
_atom_site_aniso_U_23
_atom_site_aniso_U_13
_atom_site_aniso_U_12
C1 0.027(8) 0.026(8) 0.020(6) -0.003(5) 0.003(6) -0.006(6)
C2 0.017(7) 0.020(7) 0.035(7) -0.006(6) -0.003(6) -0.002(6)
C3 0.026(8) 0.027(8) 0.028(7) -0.013(6) -0.002(6) -0.001(6)
C4 0.027(8) 0.021(7) 0.022(6) 0.001(5) -0.002(5) 0.007(6)
C5 0.025(8) 0.012(6) 0.025(6) -0.003(5) 0.001(5) -0.006(5)
C6 0.032(8) 0.017(7) 0.027(6) 0.003(5) 0.002(6) 0.012(6)
C7 0.044(10) 0.015(7) 0.045(9) -0.003(6) 0.009(8) 0.002(7)
C8 0.065(13) 0.037(10) 0.031(8) 0.000(7) 0.003(8) -0.015(9)
C9 0.036(10) 0.033(9) 0.039(8) 0.001(7) 0.003(7) -0.011(8)
C10 0.018(8) 0.034(9) 0.036(8) -0.003(7) -0.011(6) -0.002(7)
C11 0.022(6) 0.047(7) 0.014(4) -0.001(4) 0.001(4) 0.005(5)
C12 0.022(6) 0.047(7) 0.014(4) -0.001(4) 0.001(4) 0.005(5)
C13 0.014(7) 0.014(7) 0.033(7) 0.012(5) -0.003(5) 0.004(5)
C14 0.022(7) 0.014(6) 0.029(6) -0.003(5) 0.005(5) -0.002(5)
C15 0.021(8) 0.033(8) 0.023(6) 0.003(6) 0.001(6) -0.009(6)
C16 0.016(7) 0.044(10) 0.041(8) -0.010(7) 0.019(6) -0.007(7)
C17 0.032(9) 0.028(8) 0.049(9) -0.008(7) 0.019(7) 0.001(7)
C18 0.024(8) 0.024(8) 0.032(7) 0.003(6) 0.001(6) 0.007(6)
C19 0.026(9) 0.028(9) 0.033(8) -0.009(6) 0.006(7) -0.009(7)
C20 0.043(11) 0.022(9) 0.026(7) 0.004(6) 0.004(7) 0.000(8)
C21 0.019(8) 0.024(7) 0.025(7) 0.010(6) -0.002(6) 0.002(6)
C22 0.007(6) 0.036(9) 0.018(6) -0.003(5) 0.004(5) -0.008(6)
C23 0.033(8) 0.020(7) 0.017(6) 0.011(5) 0.000(6) -0.006(6)
C24 0.029(8) 0.016(7) 0.034(8) 0.006(6) 0.008(6) -0.002(6)
C25 0.039(10) 0.037(10) 0.040(9) -0.006(7) -0.012(8) -0.013(8)
C26 0.031(8) 0.026(8) 0.025(6) -0.003(6) 0.009(6) 0.002(7)
C27 0.044(10) 0.034(9) 0.028(7) 0.004(6) 0.010(7) 0.009(7)
C28 0.088(18) 0.066(15) 0.069(14) -0.015(11) 0.058(13) -0.011(13)
C29 0.040(6) 0.102(10) 0.024(4) 0.007(5) 0.002(4) 0.005(6)
N3 0.061(8) 0.042(7) 0.041(6) -0.010(5) -0.007(5) -0.005(6)
C30 0.040(6) 0.102(10) 0.024(4) 0.007(5) 0.002(4) 0.005(6)
C31 0.040(6) 0.102(10) 0.024(4) 0.007(5) 0.002(4) 0.005(6)
N4 0.061(8) 0.042(7) 0.041(6) -0.010(5) -0.007(5) -0.005(6)
C32 0.057(13) 0.062(13) 0.033(9) -0.012(8) -0.005(8) 0.025(11)
C33 0.040(5) 0.077(6) 0.045(4) -0.005(4) -0.002(3) -0.015(4)
C34 0.040(5) 0.077(6) 0.045(4) -0.005(4) -0.002(3) -0.015(4)
C35 0.040(5) 0.077(6) 0.045(4) -0.005(4) -0.002(3) -0.015(4)
C36 0.040(5) 0.077(6) 0.045(4) -0.005(4) -0.002(3) -0.015(4)
C37 0.040(5) 0.077(6) 0.045(4) -0.005(4) -0.002(3) -0.015(4)
C38 0.040(5) 0.077(6) 0.045(4) -0.005(4) -0.002(3) -0.015(4)
C39 0.041(11) 0.043(10) 0.022(7) -0.002(6) -0.011(7) 0.003(8)
C40 0.030(10) 0.057(12) 0.023(7) -0.006(7) -0.011(7) -0.019(8)
C41 0.030(9) 0.030(10) 0.057(11) 0.020(8) -0.008(8) 0.002(7)
C42 0.039(11) 0.042(11) 0.054(10) -0.018(8) 0.010(8) -0.003(8)
C43 0.041(11) 0.039(10) 0.043(9) -0.017(8) 0.015(8) -0.022(8)
C44 0.077(16) 0.027(9) 0.052(11) -0.003(8) 0.002(10) 0.009(10)
C45 0.030(10) 0.037(10) 0.080(14) -0.009(10) 0.009(10) 0.007(8)
C46 0.025(11) 0.10(2) 0.093(17) -0.042(15) 0.004(11) -0.004(11)
C47 0.031(10) 0.036(10) 0.030(8) -0.006(7) 0.013(7) 0.008(8)
C48 0.038(10) 0.028(9) 0.026(7) -0.014(6) 0.003(7) 0.007(7)
C49 0.026(8) 0.024(8) 0.030(7) -0.004(6) -0.007(6) 0.002(6)
C50 0.023(8) 0.015(7) 0.032(7) 0.003(6) 0.004(6) 0.009(6)
C51 0.022(8) 0.018(8) 0.032(8) 0.006(6) -0.003(6) 0.008(6)
C52 0.028(9) 0.044(11) 0.040(9) 0.011(8) 0.015(7) -0.004(8)
C53 0.061(13) 0.041(11) 0.039(9) 0.019(8) 0.016(8) 0.026(9)
C54 0.042(10) 0.017(8) 0.040(9) 0.009(6) -0.002(7) -0.006(7)
C55 0.035(10) 0.035(10) 0.063(11) -0.008(8) -0.001(8) 0.008(8)
C56 0.059(12) 0.045(11) 0.029(7) 0.004(7) 0.002(8) 0.019(9)
N1 0.015(6) 0.023(6) 0.023(5) -0.005(5) -0.008(5) 0.001(5)
N2 0.011(6) 0.030(7) 0.015(5) -0.001(4) -0.007(4) 0.008(5)
F1 0.040(7) 0.063(8) 0.070(8) 0.030(6) 0.007(6) -0.003(6)
F2 0.041(7) 0.065(8) 0.097(9) -0.043(7) -0.011(6) 0.020(6)
F3 0.027(5) 0.078(8) 0.039(5) -0.013(5) -0.006(4) 0.002(5)
F4 0.057(8) 0.070(8) 0.072(8) 0.016(6) 0.009(6) -0.026(7)
F5 0.086(10) 0.048(7) 0.058(7) -0.010(6) -0.003(6) 0.026(7)
F6 0.043(6) 0.067(8) 0.038(5) -0.006(5) -0.006(5) -0.003(6)
F7 0.055(8) 0.053(8) 0.126(12) 0.034(8) -0.020(8) -0.014(6)
F8 0.130(14) 0.089(11) 0.085(10) 0.033(8) 0.065(10) 0.070(11)
F9 0.068(9) 0.068(8) 0.074(9) 0.043(7) -0.032(7) -0.009(7)
F10 0.059(9) 0.045(7) 0.134(13) -0.005(8) -0.044(9) -0.015(7)
F11 0.111(13) 0.080(10) 0.075(9) 0.006(7) 0.054(9) 0.037(9)
F12 0.095(10) 0.070(8) 0.037(6) 0.004(5) -0.029(6) 0.040(8)
P1 0.026(2) 0.025(2) 0.034(2) 0.0014(16) -0.0010(17) 0.0020(16)
P2 0.024(2) 0.025(2) 0.0310(18) 0.0039(15) -0.0026(16) 0.0047(17)
S1 0.0152(16) 0.0240(18) 0.0162(13) 0.0018(12) 0.0007(12) 0.0030(14)
S2 0.038(3) 0.039(2) 0.039(2) 0.0002(18) 0.0009(19) 0.005(2)
Cl1 0.030(2) 0.033(2) 0.0137(13) 0.0049(13) 0.0055(13) 0.0041(16)
Cl2 0.043(2) 0.030(2) 0.0172(15) -0.0039(13) 0.0025(15) 0.0098(17)
Br1 0.0549(13) 0.0791(15) 0.0562(11) -0.0282(11) 0.0361(10) -0.0128(11)
Br2 0.0852(18) 0.0531(13) 0.0582(12) -0.0154(10) -0.0125(11) 0.0173(13)
Ru1 0.0182(6) 0.0174(6) 0.0134(4) 0.0006(4) 0.0000(4) 0.0006(5)
Ru2 0.0253(7) 0.0219(7) 0.0184(5) -0.0029(4) 0.0018(5) 0.0025(5)

loop_
_atom_type_symbol
_atom_type_description
_atom_type_scat_dispersion_real
_atom_type_scat_dispersion_imag
_atom_type_scat_source
C C 0.0033 0.0016 'International Tables Vol C Tables 4.2.6.8 and 6.1.1.4'
H H 0.0000 0.0000 'International Tables Vol C Tables 4.2.6.8 and 6.1.1.4'
N N 0.0061 0.0033 'International Tables Vol C Tables 4.2.6.8 and 6.1.1.4'
F F 0.0171 0.0103 'International Tables Vol C Tables 4.2.6.8 and 6.1.1.4'
P P 0.1023 0.0942 'International Tables Vol C Tables 4.2.6.8 and 6.1.1.4'
S S 0.1246 0.1234 'International Tables Vol C Tables 4.2.6.8 and 6.1.1.4'
Cl Cl 0.1484 0.1585 'International Tables Vol C Tables 4.2.6.8 and 6.1.1.4'
Br Br -0.2901 2.4595 'International Tables Vol C Tables 4.2.6.8 and 6.1.1.4'
Ru Ru -1.2594 0.8363 'International Tables Vol C Tables 4.2.6.8 and 6.1.1.4'

loop_
_geom_angle_atom_site_label_1
_geom_angle_atom_site_label_2
_geom_angle_atom_site_label_3
_geom_angle
_geom_angle_site_symmetry_1
_geom_angle_site_symmetry_3
_geom_angle_publ_flag
N1 C1 N2 103.9(12) . . ?
N1 C1 Ru1 130.3(10) . . ?
N2 C1 Ru1 125.1(11) . . ?
C3 C2 N1 104.5(12) . . ?
C3 C2 H2 127.7 . . ?
N1 C2 H2 127.7 . . ?
C2 C3 N2 106.9(12) . . ?
C2 C3 H3 126.5 . . ?
N2 C3 H3 126.5 . . ?
N1 C4 C5 113.0(12) . . ?
N1 C4 H4A 109.0 . . ?
C5 C4 H4A 109.0 . . ?
N1 C4 H4B 109.0 . . ?
C5 C4 H4B 109.0 . . ?
H4A C4 H4B 107.8 . . ?
C6 C5 C10 118.6(13) . . ?
C6 C5 C4 120.4(13) . . ?
C10 C5 C4 120.8(13) . . ?
C5 C6 C7 120.0(14) . . ?
C5 C6 H6 120.0 . . ?
C7 C6 H6 120.0 . . ?
C8 C7 C6 120.2(16) . . ?
C8 C7 H7 119.9 . . ?
C6 C7 H7 119.9 . . ?
C9 C8 C7 118.9(16) . . ?
C9 C8 H8 120.5 . . ?
C7 C8 H8 120.5 . . ?
C8 C9 C10 122.3(17) . . ?
C8 C9 H9 118.8 . . ?
C10 C9 H9 118.8 . . ?
C9 C10 C5 119.3(15) . . ?
C9 C10 H10 120.3 . . ?
C5 C10 H10 120.3 . . ?
N2 C11 C12 110.2(11) . . ?
N2 C11 H11A 109.6 . . ?
C12 C11 H11A 109.6 . . ?
N2 C11 H11B 109.6 . . ?
C12 C11 H11B 109.6 . . ?
H11A C11 H11B 108.1 . . ?
C11 C12 S1 108.0(11) . . ?
C11 C12 H12A 110.1 . . ?
S1 C12 H12A 110.1 . . ?
C11 C12 H12B 110.1 . . ?
S1 C12 H12B 110.1 . . ?
H12A C12 H12B 108.4 . . ?
C18 C13 C14 120.4(13) . . ?
C18 C13 S1 116.3(10) . . ?
C14 C13 S1 123.2(11) . . ?
C15 C14 C13 118.9(13) . . ?
C15 C14 H14 120.5 . . ?
C13 C14 H14 120.5 . . ?
C16 C15 C14 120.3(13) . . ?
C16 C15 H15 119.9 . . ?
C14 C15 H15 119.9 . . ?
C15 C16 C17 122.3(13) . . ?
C15 C16 Br1 119.3(11) . . ?
C17 C16 Br1 118.2(12) . . ?
C18 C17 C16 117.4(14) . . ?
C18 C17 H17 121.3 . . ?
C16 C17 H17 121.3 . . ?
C13 C18 C17 120.6(14) . . ?
C13 C18 H18 119.7 . . ?
C17 C18 H18 119.7 . . ?
C24 C19 C20 115.5(14) . . ?
C24 C19 C25 123.5(16) . . ?
C20 C19 C25 121.0(15) . . ?
C24 C19 Ru1 70.4(9) . . ?
C20 C19 Ru1 69.3(9) . . ?
C25 C19 Ru1 129.2(11) . . ?
C21 C20 C19 121.2(14) . . ?
C21 C20 Ru1 71.6(10) . . ?
C19 C20 Ru1 72.8(9) . . ?
C21 C20 H20 119.4 . . ?
C19 C20 H20 119.4 . . ?
Ru1 C20 H20 128.5 . . ?
C20 C21 C22 123.3(15) . . ?
C20 C21 Ru1 72.4(10) . . ?
C22 C21 Ru1 72.1(8) . . ?
C20 C21 H21 118.4 . . ?
C22 C21 H21 118.4 . . ?
Ru1 C21 H21 129.9 . . ?
C21 C22 C23 115.5(13) . . ?
C21 C22 C26 124.4(14) . . ?
C23 C22 C26 119.9(13) . . ?
C21 C22 Ru1 70.5(8) . . ?
C23 C22 Ru1 69.2(8) . . ?
C26 C22 Ru1 133.2(10) . . ?
C24 C23 C22 121.6(13) . . ?
C24 C23 Ru1 73.5(8) . . ?
C22 C23 Ru1 73.1(8) . . ?
C24 C23 H23 119.2 . . ?
C22 C23 H23 119.2 . . ?
Ru1 C23 H23 126.0 . . ?
C23 C24 C19 122.7(14) . . ?
C23 C24 Ru1 69.5(8) . . ?
C19 C24 Ru1 73.3(9) . . ?
C23 C24 H24 118.6 . . ?
C19 C24 H24 118.6 . . ?
Ru1 C24 H24 131.7 . . ?
C19 C25 H25A 109.5 . . ?
C19 C25 H25B 109.5 . . ?
H25A C25 H25B 109.5 . . ?
C19 C25 H25C 109.5 . . ?
H25A C25 H25C 109.5 . . ?
H25B C25 H25C 109.5 . . ?
C27 C26 C22 114.2(12) . . ?
C27 C26 C28 109.5(12) . . ?
C22 C26 C28 107.1(11) . . ?
C27 C26 H26 108.6 . . ?
C22 C26 H26 108.6 . . ?
C28 C26 H26 108.6 . . ?
C26 C27 H27A 109.5 . . ?
C26 C27 H27B 109.5 . . ?
H27A C27 H27B 109.5 . . ?
C26 C27 H27C 109.5 . . ?
H27A C27 H27C 109.5 . . ?
H27B C27 H27C 109.5 . . ?
C26 C28 H28A 109.5 . . ?
C26 C28 H28B 109.5 . . ?
H28A C28 H28B 109.5 . . ?
C26 C28 H28C 109.5 . . ?
H28A C28 H28C 109.5 . . ?
H28B C28 H28C 109.5 . . ?
N3 C29 N4 108.0 . . ?
N3 C29 Ru2 129.0(2) . . ?
N4 C29 Ru2 122.6(2) . . ?
C30 N3 C29 108.0 . . ?
C30 N3 C32 124.7(10) . . ?
C29 N3 C32 127.3(10) . . ?
N3 C30 C31 108.0 . . ?
N3 C30 H30 126.0 . . ?
C31 C30 H30 126.0 . . ?
N4 C31 C30 108.0 . . ?
N4 C31 H31 126.0 . . ?
C30 C31 H31 126.0 . . ?
C39 N4 C31 123.7(8) . . ?
C39 N4 C29 127.9(8) . . ?
C31 N4 C29 108.0 . . ?
N3 C32 C33 113.0(14) . . ?
N3 C32 H32A 109.0 . . ?
C33 C32 H32A 109.0 . . ?
N3 C32 H32B 109.0 . . ?
C33 C32 H32B 109.0 . . ?
H32A C32 H32B 107.8 . . ?
C34 C33 C38 120.0 . . ?
C34 C33 C32 115.0(11) . . ?
C38 C33 C32 124.9(11) . . ?
C35 C34 C33 120.0 . . ?
C35 C34 H34 120.0 . . ?
C33 C34 H34 120.0 . . ?
C34 C35 C36 120.0 . . ?
C34 C35 H35 120.0 . . ?
C36 C35 H35 120.0 . . ?
C35 C36 C37 120.0 . . ?
C35 C36 H36 120.0 . . ?
C37 C36 H36 120.0 . . ?
C38 C37 C36 120.0 . . ?
C38 C37 H37 120.0 . . ?
C36 C37 H37 120.0 . . ?
C37 C38 C33 120.0 . . ?
C37 C38 H38 120.0 . . ?
C33 C38 H38 120.0 . . ?
N4 C39 C40 112.0(13) . . ?
N4 C39 H39A 109.2 . . ?
C40 C39 H39A 109.2 . . ?
N4 C39 H39B 109.2 . . ?
C40 C39 H39B 109.2 . . ?
H39A C39 H39B 107.9 . . ?
C39 C40 S2 116.9(15) . . ?
C39 C40 H40A 108.1 . . ?
S2 C40 H40A 108.1 . . ?
C39 C40 H40B 108.1 . . ?
S2 C40 H40B 108.1 . . ?
H40A C40 H40B 107.3 . . ?
C46 C41 C42 116.0(19) . . ?
C46 C41 S2 117.7(16) . . ?
C42 C41 S2 125.7(15) . . ?
C43 C42 C41 121.7(18) . . ?
C43 C42 H42 119.2 . . ?
C41 C42 H42 119.2 . . ?
C44 C43 C42 120.6(17) . . ?
C44 C43 H43 119.7 . . ?
C42 C43 H43 119.7 . . ?
C43 C44 C45 123.8(18) . . ?
C43 C44 Br2 119.7(16) . . ?
C45 C44 Br2 116.4(16) . . ?
C44 C45 C46 114.2(18) . . ?
C44 C45 H45 122.9 . . ?
C46 C45 H45 122.9 . . ?
C41 C46 C45 123.1(19) . . ?
C41 C46 H46 118.5 . . ?
C45 C46 H46 118.5 . . ?
C52 C47 C48 115.7(15) . . ?
C52 C47 C53 124.5(17) . . ?
C48 C47 C53 119.8(16) . . ?
C52 C47 Ru2 70.3(10) . . ?
C48 C47 Ru2 68.6(8) . . ?
C53 C47 Ru2 131.7(13) . . ?
C49 C48 C47 121.5(15) . . ?
C49 C48 Ru2 72.2(9) . . ?
C47 C48 Ru2 73.6(8) . . ?
C49 C48 H48 119.3 . . ?
C47 C48 H48 119.3 . . ?
Ru2 C48 H48 127.0 . . ?
C50 C49 C48 121.7(15) . . ?
C50 C49 Ru2 74.6(9) . . ?
C48 C49 Ru2 70.8(9) . . ?
C50 C49 H49 119.2 . . ?
C48 C49 H49 119.2 . . ?
Ru2 C49 H49 127.6 . . ?
C49 C50 C51 116.8(14) . . ?
C49 C50 C54 120.6(14) . . ?
C51 C50 C54 122.4(14) . . ?
C49 C50 Ru2 69.3(9) . . ?
C51 C50 Ru2 70.1(8) . . ?
C54 C50 Ru2 135.6(11) . . ?
C52 C51 C50 121.5(16) . . ?
C52 C51 Ru2 71.0(10) . . ?
C50 C51 Ru2 73.2(9) . . ?
C52 C51 H51 119.3 . . ?
C50 C51 H51 119.3 . . ?
Ru2 C51 H51 129.0 . . ?
C51 C52 C47 122.8(17) . . ?
C51 C52 Ru2 72.7(10) . . ?
C47 C52 Ru2 73.6(10) . . ?
C51 C52 H52 118.6 . . ?
C47 C52 H52 118.6 . . ?
Ru2 C52 H52 127.3 . . ?
C47 C53 H53A 109.5 . . ?
C47 C53 H53B 109.5 . . ?
H53A C53 H53B 109.5 . . ?
C47 C53 H53C 109.5 . . ?
H53A C53 H53C 109.5 . . ?
H53B C53 H53C 109.5 . . ?
C55 C54 C50 108.0(15) . . ?
C55 C54 C56 110.6(15) . . ?
C50 C54 C56 115.3(13) . . ?
C55 C54 H54 107.6 . . ?
C50 C54 H54 107.6 . . ?
C56 C54 H54 107.6 . . ?
C54 C55 H55A 109.5 . . ?
C54 C55 H55B 109.5 . . ?
H55A C55 H55B 109.5 . . ?
C54 C55 H55C 109.5 . . ?
H55A C55 H55C 109.5 . . ?
H55B C55 H55C 109.5 . . ?
C54 C56 H56A 109.5 . . ?
C54 C56 H56B 109.5 . . ?
H56A C56 H56B 109.5 . . ?
C54 C56 H56C 109.5 . . ?
H56A C56 H56C 109.5 . . ?
H56B C56 H56C 109.5 . . ?
C1 N1 C2 112.4(12) . . ?
C1 N1 C4 126.8(12) . . ?
C2 N1 C4 120.7(12) . . ?
C1 N2 C3 112.2(12) . . ?
C1 N2 C11 123.4(13) . . ?
C3 N2 C11 124.2(12) . . ?
F4 P1 F2 90.9(8) . . ?
F4 P1 F5 89.8(8) . . ?
F2 P1 F5 179.0(8) . . ?
F4 P1 F1 177.1(8) . . ?
F2 P1 F1 91.7(8) . . ?
F5 P1 F1 87.6(7) . . ?
F4 P1 F6 89.9(7) . . ?
F2 P1 F6 91.4(7) . . ?
F5 P1 F6 89.3(7) . . ?
F1 P1 F6 91.3(7) . . ?
F4 P1 F3 88.8(7) . . ?
F2 P1 F3 90.2(6) . . ?
F5 P1 F3 89.2(6) . . ?
F1 P1 F3 89.9(6) . . ?
F6 P1 F3 178.0(7) . . ?
F8 P2 F10 91.7(10) . . ?
F8 P2 F7 92.2(10) . . ?
F10 P2 F7 175.8(10) . . ?
F8 P2 F11 179.4(11) . . ?
F10 P2 F11 88.0(9) . . ?
F7 P2 F11 88.1(9) . . ?
F8 P2 F9 87.6(9) . . ?
F10 P2 F9 87.9(7) . . ?
F7 P2 F9 90.6(7) . . ?
F11 P2 F9 92.9(9) . . ?
F8 P2 F12 92.3(8) . . ?
F10 P2 F12 91.9(8) . . ?
F7 P2 F12 89.5(7) . . ?
F11 P2 F12 87.2(8) . . ?
F9 P2 F12 179.8(8) . . ?
C13 S1 C12 102.8(7) . . ?
C13 S1 Ru1 112.0(4) . . ?
C12 S1 Ru1 111.1(5) . . ?
C41 S2 C40 104.8(9) . . ?
C41 S2 Ru2 115.2(6) . . ?
C40 S2 Ru2 108.5(7) . . ?
C1 Ru1 C23 114.5(5) . . ?
C1 Ru1 C21 98.0(6) . . ?
C23 Ru1 C21 66.6(6) . . ?
C1 Ru1 C20 125.4(6) . . ?
C23 Ru1 C20 78.8(6) . . ?
C21 Ru1 C20 36.0(6) . . ?
C1 Ru1 C24 150.8(5) . . ?
C23 Ru1 C24 37.0(5) . . ?
C21 Ru1 C24 77.4(6) . . ?
C20 Ru1 C24 65.9(6) . . ?
C1 Ru1 C22 91.5(6) . . ?
C23 Ru1 C22 37.7(6) . . ?
C21 Ru1 C22 37.4(5) . . ?
C20 Ru1 C22 67.1(5) . . ?
C24 Ru1 C22 67.2(6) . . ?
C1 Ru1 C19 163.3(6) . . ?
C23 Ru1 C19 67.2(6) . . ?
C21 Ru1 C19 66.8(6) . . ?
C20 Ru1 C19 37.9(6) . . ?
C24 Ru1 C19 36.3(6) . . ?
C22 Ru1 C19 80.5(5) . . ?
C1 Ru1 S1 89.1(4) . . ?
C23 Ru1 S1 90.3(4) . . ?
C21 Ru1 S1 156.8(4) . . ?
C20 Ru1 S1 145.4(4) . . ?
C24 Ru1 S1 85.7(4) . . ?
C22 Ru1 S1 120.9(4) . . ?
C19 Ru1 S1 107.6(4) . . ?
C1 Ru1 Cl1 87.6(4) . . ?
C23 Ru1 Cl1 157.9(4) . . ?
C21 Ru1 Cl1 111.0(4) . . ?
C20 Ru1 Cl1 87.5(4) . . ?
C24 Ru1 Cl1 121.2(4) . . ?
C22 Ru1 Cl1 147.8(4) . . ?
C19 Ru1 Cl1 91.4(4) . . ?
S1 Ru1 Cl1 91.23(12) . . ?
C29 Ru2 C48 91.7(5) . . ?
C29 Ru2 C49 91.3(5) . . ?
C48 Ru2 C49 37.0(6) . . ?
C29 Ru2 C52 154.8(5) . . ?
C48 Ru2 C52 65.9(7) . . ?
C49 Ru2 C52 77.7(7) . . ?
C29 Ru2 C51 153.3(5) . . ?
C48 Ru2 C51 77.4(6) . . ?
C49 Ru2 C51 65.3(6) . . ?
C52 Ru2 C51 36.3(6) . . ?
C29 Ru2 C47 118.7(5) . . ?
C48 Ru2 C47 37.8(6) . . ?
C49 Ru2 C47 67.3(6) . . ?
C52 Ru2 C47 36.2(6) . . ?
C51 Ru2 C47 65.7(6) . . ?
C29 Ru2 C50 116.6(5) . . ?
C48 Ru2 C50 66.1(6) . . ?
C49 Ru2 C50 36.2(5) . . ?
C52 Ru2 C50 66.1(6) . . ?
C51 Ru2 C50 36.7(6) . . ?
C47 Ru2 C50 78.9(6) . . ?
C29 Ru2 Cl2 87.1(2) . . ?
C48 Ru2 Cl2 156.4(5) . . ?
C49 Ru2 Cl2 119.5(4) . . ?
C52 Ru2 Cl2 118.0(5) . . ?
C51 Ru2 Cl2 93.3(4) . . ?
C47 Ru2 Cl2 153.9(5) . . ?
C50 Ru2 Cl2 93.5(4) . . ?
C29 Ru2 S2 91.5(3) . . ?
C48 Ru2 S2 113.5(5) . . ?
C49 Ru2 S2 150.5(4) . . ?
C52 Ru2 S2 87.6(5) . . ?
C51 Ru2 S2 115.2(4) . . ?
C47 Ru2 S2 85.7(5) . . ?
C50 Ru2 S2 151.8(4) . . ?
Cl2 Ru2 S2 90.04(15) . . ?

loop_
_geom_bond_atom_site_label_1
_geom_bond_atom_site_label_2
_geom_bond_distance
_geom_bond_site_symmetry_2
_geom_bond_publ_flag
C1 N1 1.315(19) . ?
C1 N2 1.354(17) . ?
C1 Ru1 2.050(15) . ?
C2 C3 1.35(2) . ?
C2 N1 1.411(18) . ?
C2 H2 0.9500 . ?
C3 N2 1.361(19) . ?
C3 H3 0.9500 . ?
C4 N1 1.473(17) . ?
C4 C5 1.511(19) . ?
C4 H4A 0.9900 . ?
C4 H4B 0.9900 . ?
C5 C6 1.393(19) . ?
C5 C10 1.41(2) . ?
C6 C7 1.41(2) . ?
C6 H6 0.9500 . ?
C7 C8 1.38(3) . ?
C7 H7 0.9500 . ?
C8 C9 1.36(3) . ?
C8 H8 0.9500 . ?
C9 C10 1.37(2) . ?
C9 H9 0.9500 . ?
C10 H10 0.9500 . ?
C11 N2 1.491(19) . ?
C11 C12 1.52(2) . ?
C11 H11A 0.9900 . ?
C11 H11B 0.9900 . ?
C12 S1 1.809(15) . ?
C12 H12A 0.9900 . ?
C12 H12B 0.9900 . ?
C13 C18 1.37(2) . ?
C13 C14 1.402(18) . ?
C13 S1 1.775(14) . ?
C14 C15 1.385(19) . ?
C14 H14 0.9500 . ?
C15 C16 1.35(2) . ?
C15 H15 0.9500 . ?
C16 C17 1.40(2) . ?
C16 Br1 1.893(14) . ?
C17 C18 1.40(2) . ?
C17 H17 0.9500 . ?
C18 H18 0.9500 . ?
C19 C24 1.41(2) . ?
C19 C20 1.46(2) . ?
C19 C25 1.50(2) . ?
C19 Ru1 2.274(16) . ?
C20 C21 1.37(2) . ?
C20 Ru1 2.225(18) . ?
C20 H20 0.9500 . ?
C21 C22 1.43(2) . ?
C21 Ru1 2.215(16) . ?
C21 H21 0.9500 . ?
C22 C23 1.43(2) . ?
C22 C26 1.510(19) . ?
C22 Ru1 2.236(13) . ?
C23 C24 1.40(2) . ?
C23 Ru1 2.184(13) . ?
C23 H23 0.9500 . ?
C24 Ru1 2.236(15) . ?
C24 H24 0.9500 . ?
C25 H25A 0.9800 . ?
C25 H25B 0.9800 . ?
C25 H25C 0.9800 . ?
C26 C27 1.48(2) . ?
C26 C28 1.515(17) . ?
C26 H26 1.0000 . ?
C27 H27A 0.9800 . ?
C27 H27B 0.9800 . ?
C27 H27C 0.9800 . ?
C28 H28A 0.9800 . ?
C28 H28B 0.9800 . ?
C28 H28C 0.9800 . ?
C29 N3 1.4200 . ?
C29 N4 1.4200 . ?
C29 Ru2 2.054(8) . ?
N3 C30 1.4200 . ?
N3 C32 1.45(2) . ?
C30 C31 1.4200 . ?
C30 H30 0.9500 . ?
C31 N4 1.4200 . ?
C31 H31 0.9500 . ?
N4 C39 1.40(2) . ?
C32 C33 1.52(2) . ?
C32 H32A 0.9900 . ?
C32 H32B 0.9900 . ?
C33 C34 1.3900 . ?
C33 C38 1.3900 . ?
C34 C35 1.3900 . ?
C34 H34 0.9500 . ?
C35 C36 1.3900 . ?
C35 H35 0.9500 . ?
C36 C37 1.3900 . ?
C36 H36 0.9500 . ?
C37 C38 1.3900 . ?
C37 H37 0.9500 . ?
C38 H38 0.9500 . ?
C39 C40 1.44(2) . ?
C39 H39A 0.9900 . ?
C39 H39B 0.9900 . ?
C40 S2 1.758(16) . ?
C40 H40A 0.9900 . ?
C40 H40B 0.9900 . ?
C41 C46 1.38(3) . ?
C41 C42 1.41(3) . ?
C41 S2 1.72(2) . ?
C42 C43 1.38(2) . ?
C42 H42 0.9500 . ?
C43 C44 1.35(3) . ?
C43 H43 0.9500 . ?
C44 C45 1.37(3) . ?
C44 Br2 1.893(19) . ?
C45 C46 1.49(3) . ?
C45 H45 0.9500 . ?
C46 H46 0.9500 . ?
C47 C52 1.39(3) . ?
C47 C48 1.45(2) . ?
C47 C53 1.50(2) . ?
C47 Ru2 2.265(15) . ?
C48 C49 1.40(2) . ?
C48 Ru2 2.198(14) . ?
C48 H48 0.9500 . ?
C49 C50 1.40(2) . ?
C49 Ru2 2.216(16) . ?
C49 H49 0.9500 . ?
C50 C51 1.43(2) . ?
C50 C54 1.52(2) . ?
C50 Ru2 2.283(15) . ?
C51 C52 1.39(2) . ?
C51 Ru2 2.243(15) . ?
C51 H51 0.9500 . ?
C52 Ru2 2.222(18) . ?
C52 H52 0.9500 . ?
C53 H53A 0.9800 . ?
C53 H53B 0.9800 . ?
C53 H53C 0.9800 . ?
C54 C55 1.48(2) . ?
C54 C56 1.54(2) . ?
C54 H54 1.0000 . ?
C55 H55A 0.9800 . ?
C55 H55B 0.9800 . ?
C55 H55C 0.9800 . ?
C56 H56A 0.9800 . ?
C56 H56B 0.9800 . ?
C56 H56C 0.9800 . ?
F1 P1 1.596(11) . ?
F2 P1 1.575(11) . ?
F3 P1 1.609(10) . ?
F4 P1 1.567(12) . ?
F5 P1 1.588(12) . ?
F6 P1 1.599(11) . ?
F7 P2 1.570(13) . ?
F8 P2 1.513(13) . ?
F9 P2 1.591(11) . ?
F10 P2 1.566(13) . ?
F11 P2 1.589(13) . ?
F12 P2 1.597(10) . ?
S1 Ru1 2.384(3) . ?
S2 Ru2 2.401(5) . ?
Cl1 Ru1 2.395(3) . ?
Cl2 Ru2 2.392(4) . ?

loop_
_geom_torsion_atom_site_label_1
_geom_torsion_atom_site_label_2
_geom_torsion_atom_site_label_3
_geom_torsion_atom_site_label_4
_geom_torsion
_geom_torsion_site_symmetry_1
_geom_torsion_site_symmetry_2
_geom_torsion_site_symmetry_3
_geom_torsion_site_symmetry_4
_geom_torsion_publ_flag
N1 C2 C3 N2 -0.3(16) . . . . ?
N1 C4 C5 C6 -136.2(13) . . . . ?
N1 C4 C5 C10 48.1(17) . . . . ?
C10 C5 C6 C7 -2(2) . . . . ?
C4 C5 C6 C7 -177.5(13) . . . . ?
C5 C6 C7 C8 4(2) . . . . ?
C6 C7 C8 C9 -8(2) . . . . ?
C7 C8 C9 C10 9(3) . . . . ?
C8 C9 C10 C5 -7(2) . . . . ?
C6 C5 C10 C9 3(2) . . . . ?
C4 C5 C10 C9 178.6(13) . . . . ?
N2 C11 C12 S1 -78.3(14) . . . . ?
C18 C13 C14 C15 2(2) . . . . ?
S1 C13 C14 C15 -178.6(11) . . . . ?
C13 C14 C15 C16 -1(2) . . . . ?
C14 C15 C16 C17 1(3) . . . . ?
C14 C15 C16 Br1 176.5(11) . . . . ?
C15 C16 C17 C18 -2(3) . . . . ?
Br1 C16 C17 C18 -177.3(12) . . . . ?
C14 C13 C18 C17 -2(2) . . . . ?
S1 C13 C18 C17 177.7(12) . . . . ?
C16 C17 C18 C13 3(2) . . . . ?
C24 C19 C20 C21 0(2) . . . . ?
C25 C19 C20 C21 -179.0(16) . . . . ?
Ru1 C19 C20 C21 -55.0(15) . . . . ?
C24 C19 C20 Ru1 54.6(12) . . . . ?
C25 C19 C20 Ru1 -124.1(15) . . . . ?
C19 C20 C21 C22 2(3) . . . . ?
Ru1 C20 C21 C22 -53.6(14) . . . . ?
C19 C20 C21 Ru1 55.5(15) . . . . ?
C20 C21 C22 C23 0(2) . . . . ?
Ru1 C21 C22 C23 -54.0(11) . . . . ?
C20 C21 C22 C26 -176.7(15) . . . . ?
Ru1 C21 C22 C26 129.6(14) . . . . ?
C20 C21 C22 Ru1 53.7(15) . . . . ?
C21 C22 C23 C24 -3(2) . . . . ?
C26 C22 C23 C24 173.6(14) . . . . ?
Ru1 C22 C23 C24 -57.7(13) . . . . ?
C21 C22 C23 Ru1 54.7(11) . . . . ?
C26 C22 C23 Ru1 -128.8(13) . . . . ?
C22 C23 C24 C19 5(2) . . . . ?
Ru1 C23 C24 C19 -52.7(14) . . . . ?
C22 C23 C24 Ru1 57.5(12) . . . . ?
C20 C19 C24 C23 -3(2) . . . . ?
C25 C19 C24 C23 175.7(16) . . . . ?
Ru1 C19 C24 C23 51.1(14) . . . . ?
C20 C19 C24 Ru1 -54.1(13) . . . . ?
C25 C19 C24 Ru1 124.6(16) . . . . ?
C21 C22 C26 C27 -32(2) . . . . ?
C23 C22 C26 C27 151.3(14) . . . . ?
Ru1 C22 C26 C27 63(2) . . . . ?
C21 C22 C26 C28 88.9(16) . . . . ?
C23 C22 C26 C28 -87.3(15) . . . . ?
Ru1 C22 C26 C28 -176.0(10) . . . . ?
N4 C29 N3 C30 0.0 . . . . ?
Ru2 C29 N3 C30 173.1(3) . . . . ?
N4 C29 N3 C32 -178.4(10) . . . . ?
Ru2 C29 N3 C32 -5.3(9) . . . . ?
C29 N3 C30 C31 0.0 . . . . ?
C32 N3 C30 C31 178.4(10) . . . . ?
N3 C30 C31 N4 0.0 . . . . ?
C30 C31 N4 C39 -172.8(9) . . . . ?
C30 C31 N4 C29 0.0 . . . . ?
N3 C29 N4 C39 172.5(10) . . . . ?
Ru2 C29 N4 C39 -1.2(9) . . . . ?
N3 C29 N4 C31 0.0 . . . . ?
Ru2 C29 N4 C31 -173.6(3) . . . . ?
C30 N3 C32 C33 -49.8(18) . . . . ?
C29 N3 C32 C33 128.3(12) . . . . ?
N3 C32 C33 C34 154.9(12) . . . . ?
N3 C32 C33 C38 -29(2) . . . . ?
C38 C33 C34 C35 0.0 . . . . ?
C32 C33 C34 C35 176.6(14) . . . . ?
C33 C34 C35 C36 0.0 . . . . ?
C34 C35 C36 C37 0.0 . . . . ?
C35 C36 C37 C38 0.0 . . . . ?
C36 C37 C38 C33 0.0 . . . . ?
C34 C33 C38 C37 0.0 . . . . ?
C32 C33 C38 C37 -176.3(15) . . . . ?
C31 N4 C39 C40 112.3(13) . . . . ?
C29 N4 C39 C40 -59.0(18) . . . . ?
N4 C39 C40 S2 72.7(18) . . . . ?
C46 C41 C42 C43 4(3) . . . . ?
S2 C41 C42 C43 174.5(16) . . . . ?
C41 C42 C43 C44 2(3) . . . . ?
C42 C43 C44 C45 -2(3) . . . . ?
C42 C43 C44 Br2 176.9(16) . . . . ?
C43 C44 C45 C46 -3(3) . . . . ?
Br2 C44 C45 C46 178.1(17) . . . . ?
C42 C41 C46 C45 -9(3) . . . . ?
S2 C41 C46 C45 179.3(19) . . . . ?
C44 C45 C46 C41 9(4) . . . . ?
C52 C47 C48 C49 -3(2) . . . . ?
C53 C47 C48 C49 176.8(16) . . . . ?
Ru2 C47 C48 C49 -56.4(14) . . . . ?
C52 C47 C48 Ru2 53.7(14) . . . . ?
C53 C47 C48 Ru2 -126.8(16) . . . . ?
C47 C48 C49 C50 0(2) . . . . ?
Ru2 C48 C49 C50 -56.9(14) . . . . ?
C47 C48 C49 Ru2 57.0(14) . . . . ?
C48 C49 C50 C51 2(2) . . . . ?
Ru2 C49 C50 C51 -53.3(12) . . . . ?
C48 C49 C50 C54 -173.3(15) . . . . ?
Ru2 C49 C50 C54 131.6(14) . . . . ?
C48 C49 C50 Ru2 55.2(14) . . . . ?
C49 C50 C51 C52 -1(2) . . . . ?
C54 C50 C51 C52 173.6(16) . . . . ?
Ru2 C50 C51 C52 -54.3(14) . . . . ?
C49 C50 C51 Ru2 52.8(12) . . . . ?
C54 C50 C51 Ru2 -132.1(14) . . . . ?
C50 C51 C52 C47 -1(3) . . . . ?
Ru2 C51 C52 C47 -56.4(16) . . . . ?
C50 C51 C52 Ru2 55.3(14) . . . . ?
C48 C47 C52 C51 3(3) . . . . ?
C53 C47 C52 C51 -176.3(16) . . . . ?
Ru2 C47 C52 C51 56.0(16) . . . . ?
C48 C47 C52 Ru2 -52.9(13) . . . . ?
C53 C47 C52 Ru2 127.7(17) . . . . ?
C49 C50 C54 C55 83.1(19) . . . . ?
C51 C50 C54 C55 -91.8(18) . . . . ?
Ru2 C50 C54 C55 174.0(13) . . . . ?
C49 C50 C54 C56 -152.7(16) . . . . ?
C51 C50 C54 C56 32(2) . . . . ?
Ru2 C50 C54 C56 -62(2) . . . . ?
N2 C1 N1 C2 3.0(16) . . . . ?
Ru1 C1 N1 C2 173.2(11) . . . . ?
N2 C1 N1 C4 -173.6(13) . . . . ?
Ru1 C1 N1 C4 -3(2) . . . . ?
C3 C2 N1 C1 -1.8(17) . . . . ?
C3 C2 N1 C4 175.0(13) . . . . ?
C5 C4 N1 C1 -136.3(14) . . . . ?
C5 C4 N1 C2 47.3(17) . . . . ?
N1 C1 N2 C3 -3.2(16) . . . . ?
Ru1 C1 N2 C3 -174.1(10) . . . . ?
N1 C1 N2 C11 -177.6(12) . . . . ?
Ru1 C1 N2 C11 11.5(19) . . . . ?
C2 C3 N2 C1 2.2(17) . . . . ?
C2 C3 N2 C11 176.5(12) . . . . ?
C12 C11 N2 C1 60.8(18) . . . . ?
C12 C11 N2 C3 -112.9(15) . . . . ?
C18 C13 S1 C12 139.8(11) . . . . ?
C14 C13 S1 C12 -40.0(13) . . . . ?
C18 C13 S1 Ru1 -100.7(10) . . . . ?
C14 C13 S1 Ru1 79.4(12) . . . . ?
C11 C12 S1 C13 153.4(10) . . . . ?
C11 C12 S1 Ru1 33.4(11) . . . . ?
C46 C41 S2 C40 -141.2(18) . . . . ?
C42 C41 S2 C40 48.3(18) . . . . ?
C46 C41 S2 Ru2 99.7(18) . . . . ?
C42 C41 S2 Ru2 -70.8(17) . . . . ?
C39 C40 S2 C41 -154.4(14) . . . . ?
C39 C40 S2 Ru2 -30.9(15) . . . . ?
